data_4338402
loop_
_publ_author_name
'Boyce, David W.'
'Salmon, Debra J.'
'Tolman, William B.'

_publ_section_title
;
 Linkage Isomerism in Transition-Metal Complexes of Mixed
 (Arylcarboxamido)(arylimino)pyridine Ligands.
;
_journal_issue 11
_journal_name_full 'Inorganic chemistry'
_journal_page_first 5788
_journal_page_last 5796
_journal_paper_doi 10.1021/ic500638z
_journal_volume 53
_journal_year 2014
_chemical_formula_moiety 'C34 H44 Cu N4 O, 2(F6 Sb), C H2 Cl2'
_chemical_formula_sum 'C35 H46 Cl2 Cu F12 N4 O Sb2'
_chemical_formula_weight 1144.70
_chemical_name_common 12245b
_chemical_name_systematic
; 
 ? 
;
_space_group_IT_number 14
_symmetry_cell_setting monoclinic
_symmetry_space_group_name_Hall '-P 2ybc'
_symmetry_space_group_name_H-M 'P 1 21/c 1'
_atom_sites_solution_hydrogens geom
_atom_sites_solution_primary direct
_atom_sites_solution_secondary difmap
_audit_creation_method SHELXL-97
_cell_angle_alpha 90.00
_cell_angle_beta 93.7960(10)
_cell_angle_gamma 90.00
_cell_formula_units_Z 4
_cell_length_a 12.9023(6)
_cell_length_b 19.3103(9)
_cell_length_c 17.8355(9)
_cell_measurement_reflns_used 9734
_cell_measurement_temperature 173(2)
_cell_measurement_theta_max 27.41
_cell_measurement_theta_min 2.27
_cell_volume 4433.9(4)
_computing_cell_refinement 'SAINT, Bruker'
_computing_data_collection 'APEX II, Bruker'
_computing_data_reduction 'SAINT, Bruker'
_computing_molecular_graphics 'SHELXTL, Bruker'
_computing_publication_material 'SHELXTL, Bruker'
_computing_structure_refinement 'SHELXL-97 (Sheldrick, 1997)'
_computing_structure_solution 'SHELXS-97 (Sheldrick, 1990)'
_diffrn_ambient_temperature 173(2)
_diffrn_measured_fraction_theta_full 0.994
_diffrn_measured_fraction_theta_max 0.994
_diffrn_measurement_device_type 'Bruker APEX II CCD'
_diffrn_measurement_method 'area detector, omega scans per phi'
_diffrn_radiation_monochromator graphite
_diffrn_radiation_source 'normal-focus sealed tube'
_diffrn_radiation_type MoK\a
_diffrn_radiation_wavelength 0.71073
_diffrn_reflns_av_R_equivalents 0.0214
_diffrn_reflns_av_sigmaI/netI 0.0161
_diffrn_reflns_limit_h_max 16
_diffrn_reflns_limit_h_min -16
_diffrn_reflns_limit_k_max 24
_diffrn_reflns_limit_k_min -24
_diffrn_reflns_limit_l_max 23
_diffrn_reflns_limit_l_min -23
_diffrn_reflns_number 50106
_diffrn_reflns_theta_full 27.42
_diffrn_reflns_theta_max 27.42
_diffrn_reflns_theta_min 1.90
_exptl_absorpt_coefficient_mu 1.889
_exptl_absorpt_correction_T_max 0.5188
_exptl_absorpt_correction_T_min 0.4519
_exptl_absorpt_correction_type multi-scan
_exptl_absorpt_process_details 'SADABS, R. Blessing, 1995'
_exptl_crystal_colour green
_exptl_crystal_density_diffrn 1.715
_exptl_crystal_density_method 'not measured'
_exptl_crystal_description block
_exptl_crystal_F_000 2260
_exptl_crystal_size_max 0.50
_exptl_crystal_size_mid 0.50
_exptl_crystal_size_min 0.40
_refine_diff_density_max 1.146
_refine_diff_density_min -0.989
_refine_diff_density_rms 0.074
_refine_ls_extinction_method none
_refine_ls_goodness_of_fit_ref 1.041
_refine_ls_hydrogen_treatment constr
_refine_ls_matrix_type full
_refine_ls_number_parameters 524
_refine_ls_number_reflns 10044
_refine_ls_number_restraints 0
_refine_ls_restrained_S_all 1.041
_refine_ls_R_factor_all 0.0349
_refine_ls_R_factor_gt 0.0282
_refine_ls_shift/su_max 0.002
_refine_ls_shift/su_mean 0.000
_refine_ls_structure_factor_coef Fsqd
_refine_ls_weighting_details 'calc w=1/[\s^2^(Fo^2^)+(0.0350P)^2^+5.3091P] where P=(Fo^2^+2Fc^2^)/3'
_refine_ls_weighting_scheme calc
_refine_ls_wR_factor_gt 0.0707
_refine_ls_wR_factor_ref 0.0759
_reflns_number_gt 8729
_reflns_number_total 10044
_reflns_threshold_expression >2sigma(I)
_cod_data_source_file ic500638z_si_002.cif
_cod_data_source_block '[iPr2L(H)CuMeCN][(SbF6)2]'
_cod_depositor_comments
;
The following automatic conversions were performed:

'_symmetry_cell_setting' value 'Monoclinic' changed to 'monoclinic'
according to
/usr/data/users/saulius/crontab/automatic-downloads/rss-feeds/ACS/lib/dictionaries/cif_core.dic
dictionary named 'cif_core.dic' version 2.4.2 from 2011-04-26.

Automatic conversion script
Id: cif_fix_values 2281 2013-09-26 08:29:07Z andrius 

 Adding full bibliography for 4338396--4338405.cif.
;
_cod_original_sg_symbol_H-M P2(1)/c
_cod_database_code 4338402

loop_
_symmetry_equiv_pos_as_xyz
'x, y, z'
'-x, y+1/2, -z+1/2'
'-x, -y, -z'
'x, -y-1/2, z-1/2'

loop_
_atom_site_label
_atom_site_type_symbol
_atom_site_fract_x
_atom_site_fract_y
_atom_site_fract_z
_atom_site_U_iso_or_equiv
_atom_site_adp_type
_atom_site_occupancy
_atom_site_symmetry_multiplicity
_atom_site_calc_flag
_atom_site_refinement_flags
Sb1 Sb 0.527863(14) 0.038417(10) 0.724471(10) 0.03675(6) Uani 1 1 d .
F1 F 0.48738(19) 0.06116(13) 0.62510(11) 0.0750(7) Uani 1 1 d .
Cu1 Cu 0.75643(2) 0.180124(14) 0.633914(16) 0.02824(7) Uani 1 1 d .
O1 O 0.84961(13) 0.11568(8) 0.69379(9) 0.0290(3) Uani 1 1 d .
N1 N 0.90991(16) 0.00582(10) 0.69575(11) 0.0276(4) Uani 1 1 d .
H1A H 0.9081 -0.0346 0.6730 0.033 Uiso 1 1 calc R
C1 C 0.85041(18) 0.05577(12) 0.66658(13) 0.0255(4) Uani 1 1 d .
Cl1 Cl 0.27030(9) 0.29597(7) 0.87036(7) 0.0820(3) Uani 1 1 d .
F2 F 0.57361(19) 0.01755(14) 0.82232(12) 0.0815(8) Uani 1 1 d .
Sb2 Sb 0.968165(15) 0.155855(9) 0.462988(11) 0.03802(6) Uani 1 1 d .
N2 N 0.73167(15) 0.09876(10) 0.57620(11) 0.0244(4) Uani 1 1 d .
C2 C 0.61857(19) 0.17232(13) 0.50604(14) 0.0298(5) Uani 1 1 d .
Cl2 Cl 0.33553(8) 0.16287(6) 0.93291(8) 0.0792(3) Uani 1 1 d .
F3 F 0.43328(19) 0.10090(12) 0.75861(16) 0.0790(7) Uani 1 1 d .
C3 C 0.78026(18) 0.04105(11) 0.59813(13) 0.0246(4) Uani 1 1 d .
N3 N 0.65070(16) 0.21723(10) 0.55525(11) 0.0273(4) Uani 1 1 d .
F4 F 0.42965(17) -0.03235(11) 0.72228(13) 0.0667(6) Uani 1 1 d .
N4 N 0.78172(18) 0.26456(11) 0.68906(12) 0.0355(5) Uani 1 1 d .
C4 C 0.7602(2) -0.02037(13) 0.55988(14) 0.0313(5) Uani 1 1 d .
H4A H 0.7949 -0.0620 0.5748 0.038 Uiso 1 1 calc R
F5 F 0.62710(13) 0.10959(10) 0.72028(10) 0.0498(4) Uani 1 1 d .
C5 C 0.6875(2) -0.01898(13) 0.49908(15) 0.0348(5) Uani 1 1 d .
H5A H 0.6710 -0.0606 0.4725 0.042 Uiso 1 1 calc R
F6 F 0.6244(2) -0.02333(13) 0.69053(19) 0.0998(10) Uani 1 1 d .
C6 C 0.6383(2) 0.04255(13) 0.47639(15) 0.0336(5) Uani 1 1 d .
H6A H 0.5897 0.0437 0.4340 0.040 Uiso 1 1 calc R
F7 F 0.91349(14) 0.19875(9) 0.54644(10) 0.0484(4) Uani 1 1 d .
C7 C 0.66253(18) 0.10157(12) 0.51732(13) 0.0270(5) Uani 1 1 d .
F8 F 0.83357(15) 0.14957(11) 0.41800(12) 0.0605(5) Uani 1 1 d .
C8 C 0.5433(3) 0.18555(17) 0.44018(18) 0.0510(8) Uani 1 1 d .
H8A H 0.5154 0.2326 0.4435 0.076 Uiso 1 1 calc R
H8B H 0.4863 0.1520 0.4403 0.076 Uiso 1 1 calc R
H8C H 0.5789 0.1807 0.3936 0.076 Uiso 1 1 calc R
F9 F 0.95240(17) 0.07044(10) 0.50929(13) 0.0664(6) Uani 1 1 d .
C9 C 0.97769(19) 0.01366(12) 0.76272(14) 0.0292(5) Uani 1 1 d .
F10 F 1.10318(15) 0.16182(11) 0.50733(12) 0.0605(5) Uani 1 1 d .
C10 C 0.9519(2) -0.02388(13) 0.82696(15) 0.0349(5) Uani 1 1 d .
F11 F 0.98647(16) 0.24052(9) 0.41619(11) 0.0548(5) Uani 1 1 d .
C11 C 1.0195(2) -0.01730(16) 0.89047(16) 0.0436(7) Uani 1 1 d .
H11A H 1.0048 -0.0413 0.9350 0.052 Uiso 1 1 calc R
F12 F 1.01957(16) 0.11146(10) 0.37909(11) 0.0579(5) Uani 1 1 d .
C12 C 1.1075(3) 0.02334(17) 0.89039(18) 0.0505(8) Uani 1 1 d .
H12A H 1.1527 0.0265 0.9345 0.061 Uiso 1 1 calc R
C13 C 1.1304(2) 0.05951(15) 0.82674(17) 0.0447(7) Uani 1 1 d .
H13A H 1.1913 0.0872 0.8275 0.054 Uiso 1 1 calc R
C14 C 1.0650(2) 0.05570(13) 0.76127(15) 0.0341(5) Uani 1 1 d .
C15 C 1.0936(2) 0.09466(14) 0.69174(16) 0.0378(6) Uani 1 1 d .
H15A H 1.0334 0.0911 0.6536 0.045 Uiso 1 1 calc R
C16 C 1.1121(4) 0.17096(19) 0.7079(3) 0.0798(14) Uani 1 1 d .
H16A H 1.0534 0.1899 0.7335 0.120 Uiso 1 1 calc R
H16B H 1.1187 0.1958 0.6605 0.120 Uiso 1 1 calc R
H16C H 1.1761 0.1765 0.7401 0.120 Uiso 1 1 calc R
C17 C 1.1859(3) 0.0619(2) 0.6584(2) 0.0674(11) Uani 1 1 d .
H17A H 1.1684 0.0145 0.6424 0.101 Uiso 1 1 calc R
H17B H 1.2446 0.0608 0.6962 0.101 Uiso 1 1 calc R
H17C H 1.2049 0.0890 0.6150 0.101 Uiso 1 1 calc R
C18 C 0.8586(2) -0.07113(15) 0.82559(16) 0.0419(6) Uani 1 1 d .
H18A H 0.8085 -0.0553 0.7840 0.050 Uiso 1 1 calc R
C19 C 0.8030(3) -0.0691(2) 0.8980(2) 0.0681(10) Uani 1 1 d .
H19A H 0.7895 -0.0209 0.9114 0.102 Uiso 1 1 calc R
H19B H 0.8465 -0.0911 0.9383 0.102 Uiso 1 1 calc R
H19C H 0.7369 -0.0941 0.8908 0.102 Uiso 1 1 calc R
C20 C 0.8902(4) -0.14423(19) 0.8083(3) 0.0731(12) Uani 1 1 d .
H20A H 0.9294 -0.1444 0.7631 0.110 Uiso 1 1 calc R
H20B H 0.8279 -0.1730 0.7998 0.110 Uiso 1 1 calc R
H20C H 0.9337 -0.1628 0.8507 0.110 Uiso 1 1 calc R
C21 C 0.6143(2) 0.28820(12) 0.55390(13) 0.0298(5) Uani 1 1 d .
C22 C 0.5395(2) 0.30597(14) 0.60395(15) 0.0348(5) Uani 1 1 d .
C23 C 0.5098(2) 0.37544(15) 0.60648(16) 0.0419(6) Uani 1 1 d .
H23A H 0.4599 0.3894 0.6403 0.050 Uiso 1 1 calc R
C24 C 0.5517(3) 0.42414(15) 0.56077(17) 0.0455(7) Uani 1 1 d .
H24A H 0.5294 0.4710 0.5626 0.055 Uiso 1 1 calc R
C25 C 0.6257(2) 0.40527(14) 0.51245(16) 0.0409(6) Uani 1 1 d .
H25A H 0.6538 0.4394 0.4813 0.049 Uiso 1 1 calc R
C26 C 0.6603(2) 0.33662(13) 0.50836(14) 0.0326(5) Uani 1 1 d .
C27 C 0.7482(2) 0.31936(14) 0.45927(15) 0.0369(6) Uani 1 1 d .
H27A H 0.7637 0.2688 0.4646 0.044 Uiso 1 1 calc R
C28 C 0.7201(3) 0.3344(2) 0.37667(18) 0.0624(10) Uani 1 1 d .
H28A H 0.6566 0.3091 0.3604 0.094 Uiso 1 1 calc R
H28B H 0.7770 0.3195 0.3467 0.094 Uiso 1 1 calc R
H28C H 0.7085 0.3842 0.3698 0.094 Uiso 1 1 calc R
C29 C 0.8461(3) 0.35961(17) 0.4855(2) 0.0532(8) Uani 1 1 d .
H29A H 0.8658 0.3480 0.5380 0.080 Uiso 1 1 calc R
H29B H 0.8324 0.4094 0.4811 0.080 Uiso 1 1 calc R
H29C H 0.9028 0.3471 0.4541 0.080 Uiso 1 1 calc R
C30 C 0.4900(2) 0.25277(15) 0.65322(16) 0.0415(6) Uani 1 1 d .
H30A H 0.5354 0.2108 0.6547 0.050 Uiso 1 1 calc R
C31 C 0.4847(4) 0.2776(2) 0.7336(2) 0.0716(11) Uani 1 1 d .
H31A H 0.5542 0.2915 0.7536 0.107 Uiso 1 1 calc R
H31B H 0.4590 0.2401 0.7644 0.107 Uiso 1 1 calc R
H31C H 0.4375 0.3173 0.7347 0.107 Uiso 1 1 calc R
C32 C 0.3844(3) 0.2310(2) 0.6189(3) 0.0707(11) Uani 1 1 d .
H32A H 0.3916 0.2130 0.5681 0.106 Uiso 1 1 calc R
H32B H 0.3377 0.2712 0.6163 0.106 Uiso 1 1 calc R
H32C H 0.3555 0.1950 0.6500 0.106 Uiso 1 1 calc R
C33 C 0.7854(2) 0.31946(14) 0.71118(15) 0.0358(6) Uani 1 1 d .
C34 C 0.7881(3) 0.38993(16) 0.7382(2) 0.0545(8) Uani 1 1 d .
H34A H 0.8045 0.3901 0.7926 0.082 Uiso 1 1 calc R
H34B H 0.7202 0.4116 0.7269 0.082 Uiso 1 1 calc R
H34C H 0.8415 0.4159 0.7133 0.082 Uiso 1 1 calc R
C35 C 0.2354(3) 0.2241(2) 0.9241(3) 0.0688(11) Uani 1 1 d .
H35A H 0.2187 0.2400 0.9747 0.083 Uiso 1 1 calc R
H35B H 0.1724 0.2022 0.8998 0.083 Uiso 1 1 calc R

loop_
_atom_site_aniso_label
_atom_site_aniso_U_11
_atom_site_aniso_U_22
_atom_site_aniso_U_33
_atom_site_aniso_U_23
_atom_site_aniso_U_13
_atom_site_aniso_U_12
Sb1 0.03451(10) 0.04122(11) 0.03445(10) 0.00075(7) 0.00186(7) -0.00897(7)
F1 0.0973(17) 0.0811(15) 0.0430(10) 0.0079(10) -0.0241(11) -0.0427(13)
Cu1 0.03562(16) 0.01979(13) 0.02789(15) -0.00428(11) -0.00852(12) 0.00486(11)
O1 0.0330(9) 0.0230(8) 0.0298(8) -0.0021(7) -0.0063(7) 0.0035(7)
N1 0.0319(10) 0.0207(9) 0.0295(10) -0.0002(8) -0.0039(8) 0.0031(8)
C1 0.0277(11) 0.0228(11) 0.0257(11) 0.0017(9) 0.0000(9) -0.0002(9)
Cl1 0.0659(6) 0.0945(8) 0.0860(7) -0.0037(6) 0.0076(5) 0.0170(6)
F2 0.0881(17) 0.0992(18) 0.0540(12) 0.0361(12) -0.0196(11) -0.0441(14)
Sb2 0.03822(10) 0.03087(10) 0.04624(11) 0.00190(7) 0.01232(8) 0.00600(7)
N2 0.0266(9) 0.0217(9) 0.0246(9) -0.0024(7) -0.0010(7) 0.0016(7)
C2 0.0313(12) 0.0303(12) 0.0272(12) -0.0007(9) -0.0038(9) 0.0046(10)
Cl2 0.0563(5) 0.0682(6) 0.1104(9) -0.0281(6) -0.0142(5) 0.0026(4)
F3 0.0694(14) 0.0622(14) 0.1101(19) -0.0098(13) 0.0415(14) 0.0013(11)
C3 0.0262(11) 0.0221(11) 0.0256(11) -0.0002(9) 0.0017(9) 0.0014(8)
N3 0.0309(10) 0.0243(10) 0.0259(9) -0.0006(8) -0.0030(8) 0.0045(8)
F4 0.0655(13) 0.0576(12) 0.0765(14) 0.0034(10) 0.0010(11) -0.0323(10)
N4 0.0441(13) 0.0261(11) 0.0345(11) -0.0055(9) -0.0103(9) 0.0044(9)
C4 0.0332(13) 0.0243(11) 0.0361(13) -0.0034(10) 0.0001(10) 0.0006(9)
F5 0.0443(9) 0.0629(11) 0.0417(9) 0.0089(8) -0.0012(7) -0.0234(8)
C5 0.0370(14) 0.0292(12) 0.0376(13) -0.0098(11) -0.0024(11) -0.0023(10)
F6 0.103(2) 0.0613(14) 0.143(3) 0.0098(15) 0.0725(19) 0.0166(14)
C6 0.0347(13) 0.0328(13) 0.0321(12) -0.0059(10) -0.0071(10) -0.0006(10)
F7 0.0518(10) 0.0492(10) 0.0459(9) -0.0028(8) 0.0153(8) 0.0060(8)
C7 0.0265(11) 0.0277(11) 0.0262(11) -0.0016(9) -0.0020(9) 0.0019(9)
F8 0.0441(10) 0.0739(14) 0.0634(12) -0.0177(10) 0.0023(9) 0.0033(9)
C8 0.0581(19) 0.0456(17) 0.0455(16) -0.0063(13) -0.0255(15) 0.0148(14)
F9 0.0731(14) 0.0380(10) 0.0921(16) 0.0165(10) 0.0347(12) 0.0065(9)
C9 0.0341(13) 0.0223(11) 0.0301(12) -0.0005(9) -0.0054(10) 0.0031(9)
F10 0.0394(10) 0.0769(14) 0.0654(13) 0.0151(10) 0.0056(9) 0.0047(9)
C10 0.0406(14) 0.0297(12) 0.0337(13) 0.0020(10) -0.0027(11) 0.0030(10)
F11 0.0693(12) 0.0362(9) 0.0610(11) 0.0128(8) 0.0210(10) 0.0118(8)
C11 0.0572(18) 0.0415(15) 0.0308(13) 0.0063(12) -0.0061(12) 0.0042(13)
F12 0.0682(13) 0.0460(10) 0.0626(12) -0.0091(9) 0.0274(10) 0.0120(9)
C12 0.0582(19) 0.0495(17) 0.0406(16) -0.0009(13) -0.0210(14) 0.0001(15)
C13 0.0450(16) 0.0375(15) 0.0491(17) -0.0027(13) -0.0149(13) -0.0056(12)
C14 0.0363(13) 0.0263(12) 0.0388(14) 0.0002(10) -0.0055(11) 0.0025(10)
C15 0.0382(14) 0.0318(13) 0.0427(15) 0.0062(11) -0.0029(11) -0.0039(11)
C16 0.133(4) 0.0351(18) 0.072(3) 0.0045(17) 0.015(3) -0.020(2)
C17 0.057(2) 0.075(3) 0.072(2) 0.024(2) 0.0176(18) 0.0183(19)
C18 0.0456(16) 0.0410(15) 0.0387(14) 0.0090(12) -0.0012(12) -0.0046(12)
C19 0.068(2) 0.071(2) 0.068(2) -0.011(2) 0.0255(19) -0.013(2)
C20 0.086(3) 0.044(2) 0.091(3) -0.0158(19) 0.022(2) -0.0174(19)
C21 0.0354(13) 0.0258(11) 0.0271(11) -0.0004(9) -0.0058(10) 0.0083(10)
C22 0.0392(14) 0.0318(13) 0.0331(13) 0.0004(10) -0.0004(11) 0.0084(11)
C23 0.0472(16) 0.0370(15) 0.0422(15) 0.0009(12) 0.0091(12) 0.0153(12)
C24 0.0604(19) 0.0290(13) 0.0475(16) 0.0037(12) 0.0068(14) 0.0181(13)
C25 0.0524(17) 0.0284(13) 0.0423(15) 0.0073(11) 0.0054(13) 0.0093(12)
C26 0.0387(14) 0.0295(12) 0.0291(12) -0.0005(10) -0.0016(10) 0.0074(10)
C27 0.0456(15) 0.0283(12) 0.0374(14) -0.0003(11) 0.0061(11) 0.0050(11)
C28 0.079(3) 0.074(2) 0.0350(16) 0.0003(16) 0.0108(16) 0.010(2)
C29 0.0469(18) 0.0428(17) 0.070(2) -0.0060(15) 0.0070(16) 0.0007(14)
C30 0.0489(16) 0.0355(14) 0.0408(15) 0.0055(12) 0.0098(12) 0.0094(12)
C31 0.111(3) 0.062(2) 0.0449(19) 0.0026(17) 0.028(2) -0.010(2)
C32 0.060(2) 0.066(2) 0.085(3) 0.023(2) -0.004(2) -0.0128(19)
C33 0.0414(15) 0.0323(14) 0.0329(13) -0.0020(11) -0.0039(11) 0.0019(11)
C34 0.068(2) 0.0315(15) 0.064(2) -0.0152(14) 0.0049(17) -0.0032(14)
C35 0.052(2) 0.073(3) 0.082(3) -0.023(2) 0.0051(19) 0.0028(18)

loop_
_atom_type_symbol
_atom_type_description
_atom_type_scat_dispersion_real
_atom_type_scat_dispersion_imag
_atom_type_scat_source
C C 0.0033 0.0016 'International Tables Vol C Tables 4.2.6.8 and 6.1.1.4'
H H 0.0000 0.0000 'International Tables Vol C Tables 4.2.6.8 and 6.1.1.4'
N N 0.0061 0.0033 'International Tables Vol C Tables 4.2.6.8 and 6.1.1.4'
O O 0.0106 0.0060 'International Tables Vol C Tables 4.2.6.8 and 6.1.1.4'
F F 0.0171 0.0103 'International Tables Vol C Tables 4.2.6.8 and 6.1.1.4'
Cl Cl 0.1484 0.1585 'International Tables Vol C Tables 4.2.6.8 and 6.1.1.4'
Cu Cu 0.3201 1.2651 'International Tables Vol C Tables 4.2.6.8 and 6.1.1.4'
Sb Sb -0.5866 1.5461 'International Tables Vol C Tables 4.2.6.8 and 6.1.1.4'

loop_
_geom_angle_atom_site_label_1
_geom_angle_atom_site_label_2
_geom_angle_atom_site_label_3
_geom_angle
F3 Sb1 F2 90.44(13)
F3 Sb1 F6 179.14(13)
F2 Sb1 F6 89.35(15)
F3 Sb1 F4 91.30(11)
F2 Sb1 F4 91.96(10)
F6 Sb1 F4 89.54(12)
F3 Sb1 F1 90.57(13)
F2 Sb1 F1 177.49(10)
F6 Sb1 F1 89.60(14)
F4 Sb1 F1 90.31(9)
F3 Sb1 F5 90.12(10)
F2 Sb1 F5 91.21(8)
F6 Sb1 F5 89.04(11)
F4 Sb1 F5 176.52(9)
F1 Sb1 F5 86.50(8)
N2 Cu1 N4 177.88(9)
N2 Cu1 O1 81.21(7)
N4 Cu1 O1 100.36(8)
N2 Cu1 N3 80.50(8)
N4 Cu1 N3 97.95(8)
O1 Cu1 N3 161.66(7)
C1 O1 Cu1 112.90(14)
C1 N1 C9 123.8(2)
C1 N1 H1A 118.1
C9 N1 H1A 118.1
O1 C1 N1 122.8(2)
O1 C1 C3 118.0(2)
N1 C1 C3 119.2(2)
F11 Sb2 F9 178.86(9)
F11 Sb2 F8 90.37(10)
F9 Sb2 F8 90.41(10)
F11 Sb2 F10 89.61(9)
F9 Sb2 F10 89.60(10)
F8 Sb2 F10 179.55(10)
F11 Sb2 F7 91.92(8)
F9 Sb2 F7 88.94(9)
F8 Sb2 F7 88.96(8)
F10 Sb2 F7 91.48(9)
F11 Sb2 F12 88.95(8)
F9 Sb2 F12 90.22(9)
F8 Sb2 F12 89.73(9)
F10 Sb2 F12 89.82(10)
F7 Sb2 F12 178.44(9)
C3 N2 C7 123.1(2)
C3 N2 Cu1 118.54(15)
C7 N2 Cu1 118.32(16)
N3 C2 C7 115.2(2)
N3 C2 C8 125.8(2)
C7 C2 C8 119.0(2)
N2 C3 C4 120.4(2)
N2 C3 C1 109.24(19)
C4 C3 C1 130.4(2)
C2 N3 C21 122.6(2)
C2 N3 Cu1 114.06(16)
C21 N3 Cu1 123.37(15)
C33 N4 Cu1 167.4(2)
C3 C4 C5 117.6(2)
C3 C4 H4A 121.2
C5 C4 H4A 121.2
C4 C5 C6 121.0(2)
C4 C5 H5A 119.5
C6 C5 H5A 119.5
C7 C6 C5 117.9(2)
C7 C6 H6A 121.0
C5 C6 H6A 121.0
N2 C7 C6 120.0(2)
N2 C7 C2 111.9(2)
C6 C7 C2 128.1(2)
C2 C8 H8A 109.5
C2 C8 H8B 109.5
H8A C8 H8B 109.5
C2 C8 H8C 109.5
H8A C8 H8C 109.5
H8B C8 H8C 109.5
C14 C9 C10 123.3(2)
C14 C9 N1 119.6(2)
C10 C9 N1 117.1(2)
C11 C10 C9 116.5(3)
C11 C10 C18 121.7(3)
C9 C10 C18 121.8(2)
C12 C11 C10 121.5(3)
C12 C11 H11A 119.2
C10 C11 H11A 119.2
C11 C12 C13 120.6(3)
C11 C12 H12A 119.7
C13 C12 H12A 119.7
C12 C13 C14 120.6(3)
C12 C13 H13A 119.7
C14 C13 H13A 119.7
C9 C14 C13 117.5(3)
C9 C14 C15 123.1(2)
C13 C14 C15 119.4(3)
C17 C15 C14 110.9(2)
C17 C15 C16 111.4(3)
C14 C15 C16 111.7(3)
C17 C15 H15A 107.6
C14 C15 H15A 107.6
C16 C15 H15A 107.6
C15 C16 H16A 109.5
C15 C16 H16B 109.5
H16A C16 H16B 109.5
C15 C16 H16C 109.5
H16A C16 H16C 109.5
H16B C16 H16C 109.5
C15 C17 H17A 109.5
C15 C17 H17B 109.5
H17A C17 H17B 109.5
C15 C17 H17C 109.5
H17A C17 H17C 109.5
H17B C17 H17C 109.5
C20 C18 C10 110.1(3)
C20 C18 C19 110.3(3)
C10 C18 C19 113.1(3)
C20 C18 H18A 107.7
C10 C18 H18A 107.7
C19 C18 H18A 107.7
C18 C19 H19A 109.5
C18 C19 H19B 109.5
H19A C19 H19B 109.5
C18 C19 H19C 109.5
H19A C19 H19C 109.5
H19B C19 H19C 109.5
C18 C20 H20A 109.5
C18 C20 H20B 109.5
H20A C20 H20B 109.5
C18 C20 H20C 109.5
H20A C20 H20C 109.5
H20B C20 H20C 109.5
C26 C21 C22 123.0(2)
C26 C21 N3 119.5(2)
C22 C21 N3 117.3(2)
C23 C22 C21 117.3(2)
C23 C22 C30 120.2(2)
C21 C22 C30 122.5(2)
C24 C23 C22 121.1(3)
C24 C23 H23A 119.4
C22 C23 H23A 119.4
C25 C24 C23 120.3(3)
C25 C24 H24A 119.8
C23 C24 H24A 119.8
C24 C25 C26 121.3(3)
C24 C25 H25A 119.4
C26 C25 H25A 119.4
C21 C26 C25 117.0(2)
C21 C26 C27 123.5(2)
C25 C26 C27 119.4(2)
C26 C27 C28 112.2(3)
C26 C27 C29 110.3(2)
C28 C27 C29 109.8(3)
C26 C27 H27A 108.2
C28 C27 H27A 108.2
C29 C27 H27A 108.2
C27 C28 H28A 109.5
C27 C28 H28B 109.5
H28A C28 H28B 109.5
C27 C28 H28C 109.5
H28A C28 H28C 109.5
H28B C28 H28C 109.5
C27 C29 H29A 109.5
C27 C29 H29B 109.5
H29A C29 H29B 109.5
C27 C29 H29C 109.5
H29A C29 H29C 109.5
H29B C29 H29C 109.5
C32 C30 C31 111.9(3)
C32 C30 C22 110.8(3)
C31 C30 C22 112.3(3)
C32 C30 H30A 107.2
C31 C30 H30A 107.2
C22 C30 H30A 107.2
C30 C31 H31A 109.5
C30 C31 H31B 109.5
H31A C31 H31B 109.5
C30 C31 H31C 109.5
H31A C31 H31C 109.5
H31B C31 H31C 109.5
C30 C32 H32A 109.5
C30 C32 H32B 109.5
H32A C32 H32B 109.5
C30 C32 H32C 109.5
H32A C32 H32C 109.5
H32B C32 H32C 109.5
N4 C33 C34 178.6(3)
C33 C34 H34A 109.5
C33 C34 H34B 109.5
H34A C34 H34B 109.5
C33 C34 H34C 109.5
H34A C34 H34C 109.5
H34B C34 H34C 109.5
Cl2 C35 Cl1 111.6(2)
Cl2 C35 H35A 109.3
Cl1 C35 H35A 109.3
Cl2 C35 H35B 109.3
Cl1 C35 H35B 109.3
H35A C35 H35B 108.0

loop_
_geom_bond_atom_site_label_1
_geom_bond_atom_site_label_2
_geom_bond_distance
Sb1 F3 1.848(2)
Sb1 F2 1.849(2)
Sb1 F6 1.854(2)
Sb1 F4 1.8623(18)
Sb1 F1 1.8666(19)
Sb1 F5 1.8833(16)
Cu1 N2 1.8938(19)
Cu1 N4 1.921(2)
Cu1 O1 1.9910(16)
Cu1 N3 2.0223(19)
O1 C1 1.255(3)
N1 C1 1.318(3)
N1 C9 1.441(3)
N1 H1A 0.8800
C1 C3 1.498(3)
Cl1 C35 1.762(5)
Sb2 F11 1.8579(17)
Sb2 F9 1.8617(19)
Sb2 F8 1.868(2)
Sb2 F10 1.868(2)
Sb2 F7 1.8809(17)
Sb2 F12 1.8829(17)
N2 C3 1.325(3)
N2 C7 1.333(3)
C2 N3 1.283(3)
C2 C7 1.488(3)
C2 C8 1.496(3)
Cl2 C35 1.751(4)
C3 C4 1.384(3)
N3 C21 1.449(3)
N4 C33 1.131(3)
C4 C5 1.386(4)
C4 H4A 0.9500
C5 C6 1.394(4)
C5 H5A 0.9500
C6 C7 1.378(3)
C6 H6A 0.9500
C8 H8A 0.9800
C8 H8B 0.9800
C8 H8C 0.9800
C9 C14 1.390(4)
C9 C10 1.414(4)
C10 C11 1.388(4)
C10 C18 1.510(4)
C11 C12 1.380(5)
C11 H11A 0.9500
C12 C13 1.381(5)
C12 H12A 0.9500
C13 C14 1.397(4)
C13 H13A 0.9500
C14 C15 1.517(4)
C15 C17 1.506(5)
C15 C16 1.517(4)
C15 H15A 1.0000
C16 H16A 0.9800
C16 H16B 0.9800
C16 H16C 0.9800
C17 H17A 0.9800
C17 H17B 0.9800
C17 H17C 0.9800
C18 C20 1.507(5)
C18 C19 1.519(4)
C18 H18A 1.0000
C19 H19A 0.9800
C19 H19B 0.9800
C19 H19C 0.9800
C20 H20A 0.9800
C20 H20B 0.9800
C20 H20C 0.9800
C21 C26 1.396(4)
C21 C22 1.399(4)
C22 C23 1.397(4)
C22 C30 1.520(4)
C23 C24 1.378(4)
C23 H23A 0.9500
C24 C25 1.377(4)
C24 H24A 0.9500
C25 C26 1.402(4)
C25 H25A 0.9500
C26 C27 1.516(4)
C27 C28 1.522(4)
C27 C29 1.530(4)
C27 H27A 1.0000
C28 H28A 0.9800
C28 H28B 0.9800
C28 H28C 0.9800
C29 H29A 0.9800
C29 H29B 0.9800
C29 H29C 0.9800
C30 C32 1.517(5)
C30 C31 1.518(4)
C30 H30A 1.0000
C31 H31A 0.9800
C31 H31B 0.9800
C31 H31C 0.9800
C32 H32A 0.9800
C32 H32B 0.9800
C32 H32C 0.9800
C33 C34 1.443(4)
C34 H34A 0.9800
C34 H34B 0.9800
C34 H34C 0.9800
C35 H35A 0.9900
C35 H35B 0.9900

loop_
_geom_hbond_atom_site_label_D
_geom_hbond_atom_site_label_H
_geom_hbond_atom_site_label_A
_geom_hbond_distance_DH
_geom_hbond_distance_HA
_geom_hbond_distance_DA
_geom_hbond_angle_DHA
_geom_hbond_site_symmetry_A
N1 H1A F12 0.88 2.01 2.811(3) 150.3 3_756

loop_
_geom_torsion_atom_site_label_1
_geom_torsion_atom_site_label_2
_geom_torsion_atom_site_label_3
_geom_torsion_atom_site_label_4
_geom_torsion
N2 Cu1 O1 C1 1.37(17)
N4 Cu1 O1 C1 -177.19(17)
N3 Cu1 O1 C1 5.9(3)
Cu1 O1 C1 N1 177.27(18)
Cu1 O1 C1 C3 -2.8(3)
C9 N1 C1 O1 1.9(4)
C9 N1 C1 C3 -178.0(2)
N4 Cu1 N2 C3 138(2)
O1 Cu1 N2 C3 0.50(17)
N3 Cu1 N2 C3 -178.07(19)
N4 Cu1 N2 C7 -45(3)
O1 Cu1 N2 C7 177.52(19)
N3 Cu1 N2 C7 -1.05(18)
C7 N2 C3 C4 -0.3(4)
Cu1 N2 C3 C4 176.54(18)
C7 N2 C3 C1 -178.8(2)
Cu1 N2 C3 C1 -1.9(3)
O1 C1 C3 N2 3.2(3)
N1 C1 C3 N2 -176.9(2)
O1 C1 C3 C4 -175.1(2)
N1 C1 C3 C4 4.8(4)
C7 C2 N3 C21 -178.6(2)
C8 C2 N3 C21 1.8(4)
C7 C2 N3 Cu1 1.6(3)
C8 C2 N3 Cu1 -177.9(2)
N2 Cu1 N3 C2 -0.43(19)
N4 Cu1 N3 C2 178.10(19)
O1 Cu1 N3 C2 -4.9(4)
N2 Cu1 N3 C21 179.8(2)
N4 Cu1 N3 C21 -1.7(2)
O1 Cu1 N3 C21 175.3(2)
N2 Cu1 N4 C33 37(3)
O1 Cu1 N4 C33 174.3(12)
N3 Cu1 N4 C33 -6.7(12)
N2 C3 C4 C5 -0.6(4)
C1 C3 C4 C5 177.5(2)
C3 C4 C5 C6 1.4(4)
C4 C5 C6 C7 -1.4(4)
C3 N2 C7 C6 0.3(4)
Cu1 N2 C7 C6 -176.53(19)
C3 N2 C7 C2 179.0(2)
Cu1 N2 C7 C2 2.1(3)
C5 C6 C7 N2 0.5(4)
C5 C6 C7 C2 -177.9(3)
N3 C2 C7 N2 -2.4(3)
C8 C2 C7 N2 177.2(3)
N3 C2 C7 C6 176.1(3)
C8 C2 C7 C6 -4.3(4)
C1 N1 C9 C14 -69.1(3)
C1 N1 C9 C10 112.2(3)
C14 C9 C10 C11 -0.3(4)
N1 C9 C10 C11 178.3(2)
C14 C9 C10 C18 -177.7(3)
N1 C9 C10 C18 1.0(4)
C9 C10 C11 C12 -0.5(4)
C18 C10 C11 C12 176.8(3)
C10 C11 C12 C13 0.7(5)
C11 C12 C13 C14 0.1(5)
C10 C9 C14 C13 1.0(4)
N1 C9 C14 C13 -177.6(2)
C10 C9 C14 C15 178.6(2)
N1 C9 C14 C15 0.0(4)
C12 C13 C14 C9 -0.9(4)
C12 C13 C14 C15 -178.6(3)
C9 C14 C15 C17 -107.1(3)
C13 C14 C15 C17 70.4(4)
C9 C14 C15 C16 128.0(3)
C13 C14 C15 C16 -54.5(4)
C11 C10 C18 C20 -83.4(4)
C9 C10 C18 C20 93.8(3)
C11 C10 C18 C19 40.5(4)
C9 C10 C18 C19 -142.3(3)
C2 N3 C21 C26 -83.7(3)
Cu1 N3 C21 C26 96.0(2)
C2 N3 C21 C22 101.6(3)
Cu1 N3 C21 C22 -78.6(3)
C26 C21 C22 C23 1.1(4)
N3 C21 C22 C23 175.5(2)
C26 C21 C22 C30 -180.0(3)
N3 C21 C22 C30 -5.5(4)
C21 C22 C23 C24 0.8(4)
C30 C22 C23 C24 -178.2(3)
C22 C23 C24 C25 -1.3(5)
C23 C24 C25 C26 0.0(5)
C22 C21 C26 C25 -2.3(4)
N3 C21 C26 C25 -176.6(2)
C22 C21 C26 C27 174.1(2)
N3 C21 C26 C27 -0.2(4)
C24 C25 C26 C21 1.7(4)
C24 C25 C26 C27 -174.9(3)
C21 C26 C27 C28 121.1(3)
C25 C26 C27 C28 -62.6(4)
C21 C26 C27 C29 -116.2(3)
C25 C26 C27 C29 60.1(3)
C23 C22 C30 C32 79.9(4)
C21 C22 C30 C32 -99.0(3)
C23 C22 C30 C31 -46.0(4)
C21 C22 C30 C31 135.1(3)
Cu1 N4 C33 C34 13(17)
